data_7701755
loop_
_publ_author_name
'Zhao, Na'
'Li, Yu'
'Gu, Jin-Zhong'
'Kirillova, Marina V.'
'Kirillov, Alexander M.'

_publ_section_title
;
 Hydrothermal generation, structural versatility and properties of
 metal(ii)-organic architectures driven by a pyridine-tricarboxylic acid.
;
_journal_issue 23
_journal_name_full 'Dalton transactions (Cambridge, England : 2003)'
_journal_page_first 8361
_journal_page_last 8374
_journal_paper_doi 10.1039/c9dt01253b
_journal_volume 48
_journal_year 2019
_chemical_formula_sum 'C24 H15 N3 O6 Zn'
_chemical_formula_weight 506.76
_space_group_crystal_system monoclinic
_space_group_IT_number 14
_space_group_name_Hall '-P 2yn'
_space_group_name_H-M_alt 'P 1 21/n 1'
_atom_sites_solution_hydrogens geom
_audit_creation_method SHELXL-2014/7
_audit_update_record
;
2018-10-30 deposited with the CCDC.	2019-05-13 downloaded from the CCDC.
;
_cell_angle_alpha 90
_cell_angle_beta 104.214(5)
_cell_angle_gamma 90
_cell_formula_units_Z 4
_cell_length_a 11.1605(5)
_cell_length_b 16.7367(6)
_cell_length_c 11.5906(6)
_cell_measurement_reflns_used 7299
_cell_measurement_temperature 293(2)
_cell_measurement_theta_max 25.048
_cell_measurement_theta_min 3.627
_cell_volume 2098.73(17)
_computing_cell_refinement 'Bruker SAINT'
_computing_data_collection 'Bruker APEX2'
_computing_data_reduction 'Bruker SAINT'
_computing_molecular_graphics 'Bruker SHELXTL'
_computing_publication_material 'Bruker SHELXTL'
_computing_structure_refinement 'SHELXL-2014/7 (Sheldrick, 2014)'
_computing_structure_solution 'SHELXL-2014/7 (Sheldrick, 2014)'
_diffrn_ambient_temperature 293(2)
_diffrn_measured_fraction_theta_full 0.997
_diffrn_measured_fraction_theta_max 0.997
_diffrn_measurement_device_type 'Bruker APE-II CCD'
_diffrn_measurement_method '\f and \w scans'
_diffrn_radiation_type MoK\a
_diffrn_radiation_wavelength 0.71073
_diffrn_reflns_av_R_equivalents 0.0371
_diffrn_reflns_av_unetI/netI 0.0624
_diffrn_reflns_Laue_measured_fraction_full 0.997
_diffrn_reflns_Laue_measured_fraction_max 0.997
_diffrn_reflns_limit_h_max 13
_diffrn_reflns_limit_h_min -9
_diffrn_reflns_limit_k_max 18
_diffrn_reflns_limit_k_min -19
_diffrn_reflns_limit_l_max 13
_diffrn_reflns_limit_l_min -13
_diffrn_reflns_number 7299
_diffrn_reflns_point_group_measured_fraction_full 0.997
_diffrn_reflns_point_group_measured_fraction_max 0.997
_diffrn_reflns_theta_full 25.048
_diffrn_reflns_theta_max 25.048
_diffrn_reflns_theta_min 3.627
_diffrn_source 'fine-focus sealed tube'
_exptl_absorpt_coefficient_mu 1.220
_exptl_absorpt_correction_T_max 0.784
_exptl_absorpt_correction_T_min 0.734
_exptl_absorpt_correction_type multi-scan
_exptl_absorpt_process_details SADABS
_exptl_crystal_colour colourless
_exptl_crystal_density_diffrn 1.604
_exptl_crystal_description block
_exptl_crystal_F_000 1032
_exptl_crystal_size_max 0.270
_exptl_crystal_size_mid 0.220
_exptl_crystal_size_min 0.210
_exptl_transmission_factor_max 0.774
_exptl_transmission_factor_min 0.732
_refine_diff_density_max 1.096
_refine_diff_density_min -0.317
_refine_diff_density_rms 0.074
_refine_ls_extinction_method none
_refine_ls_goodness_of_fit_ref 1.017
_refine_ls_hydrogen_treatment constr
_refine_ls_matrix_type full
_refine_ls_number_parameters 308
_refine_ls_number_reflns 3705
_refine_ls_number_restraints 0
_refine_ls_restrained_S_all 1.017
_refine_ls_R_factor_all 0.0676
_refine_ls_R_factor_gt 0.0474
_refine_ls_shift/su_max 0.001
_refine_ls_shift/su_mean 0.000
_refine_ls_structure_factor_coef Fsqd
_refine_ls_weighting_details 'w=1/[\s^2^(Fo^2^)+(0.0478P)^2^+1.5315P] where P=(Fo^2^+2Fc^2^)/3'
_refine_ls_weighting_scheme calc
_refine_ls_wR_factor_gt 0.1074
_refine_ls_wR_factor_ref 0.1225
_reflns_Friedel_coverage 0.000
_reflns_number_gt 2824
_reflns_number_total 3705
_reflns_threshold_expression 'I > 2\s(I)'
_cod_data_source_file c9dt01253b2.cif
_cod_data_source_block 349-18Zn
_cod_original_sg_symbol_H-M 'P 21/n'
_cod_database_code 7701755
_shelx_shelxl_version_number 2014/7
_shelx_space_group_comment
;
The symmetry employed for this shelxl refinement is uniquely defined
by the following loop, which should always be used as a source of
symmetry information in preference to the above space-group names.
They are only intended as comments.
;
_shelx_estimated_absorpt_t_min 0.734
_shelx_estimated_absorpt_t_max 0.784

loop_
_space_group_symop_operation_xyz
'x, y, z'
'-x+1/2, y+1/2, -z+1/2'
'-x, -y, -z'
'x-1/2, -y-1/2, z-1/2'

loop_
_atom_site_label
_atom_site_type_symbol
_atom_site_fract_x
_atom_site_fract_y
_atom_site_fract_z
_atom_site_U_iso_or_equiv
_atom_site_adp_type
_atom_site_occupancy
_atom_site_site_symmetry_order
_atom_site_calc_flag
_atom_site_refinement_flags_posn
_atom_site_refinement_flags_adp
Zn1 Zn 1.10905(4) 0.13877(2) 0.65809(4) 0.02940(17) Uani 1 1 d . .
N1 N 1.1356(3) 0.12241(17) 0.4838(3) 0.0272(7) Uani 1 1 d . .
N2 N 1.0940(3) 0.26279(19) 0.6713(3) 0.0352(8) Uani 1 1 d . .
N3 N 0.9141(3) 0.15886(19) 0.5971(3) 0.0362(8) Uani 1 1 d . .
O1 O 1.4529(3) 0.0900(2) 0.6116(3) 0.0489(8) Uani 1 1 d . .
O2 O 1.3008(3) 0.12859(16) 0.6935(2) 0.0373(7) Uani 1 1 d . .
O3 O 0.8788(3) -0.09719(17) 0.1270(3) 0.0569(9) Uani 1 1 d . .
O4 O 0.9207(3) -0.02649(16) 0.2918(3) 0.0432(7) Uani 1 1 d . .
O5 O 0.6809(3) 0.20375(18) -0.2122(3) 0.0634(10) Uani 1 1 d . .
O6 O 0.6321(3) 0.07523(17) -0.2002(3) 0.0498(8) Uani 1 1 d . .
H1 H 0.5744 0.0865 -0.2568 0.075 Uiso 1 1 calc R U
C1 C 1.3440(4) 0.1088(2) 0.6073(4) 0.0311(9) Uani 1 1 d . .
C2 C 1.2541(3) 0.1059(2) 0.4855(3) 0.0259(8) Uani 1 1 d . .
C3 C 1.0519(4) 0.1221(2) 0.3800(3) 0.0297(9) Uani 1 1 d . .
H3 H 0.9706 0.1345 0.3796 0.036 Uiso 1 1 calc R U
C4 C 1.0792(3) 0.1045(2) 0.2727(3) 0.0259(8) Uani 1 1 d . .
C5 C 1.1999(4) 0.0865(2) 0.2752(4) 0.0366(10) Uani 1 1 d . .
H5 H 1.2222 0.0736 0.2052 0.044 Uiso 1 1 calc R U
C6 C 1.2889(4) 0.0876(2) 0.3831(4) 0.0357(10) Uani 1 1 d . .
H6 H 1.3711 0.0760 0.3857 0.043 Uiso 1 1 calc R U
C7 C 0.9814(3) 0.1081(2) 0.1587(3) 0.0266(8) Uani 1 1 d . .
C8 C 0.9050(3) 0.0440(2) 0.1124(3) 0.0265(8) Uani 1 1 d . .
C9 C 0.9025(4) -0.0333(2) 0.1798(4) 0.0344(10) Uani 1 1 d . .
C10 C 0.8174(4) 0.0533(2) 0.0050(3) 0.0290(9) Uani 1 1 d . .
H10 H 0.7689 0.0098 -0.0277 0.035 Uiso 1 1 calc R U
C11 C 0.8005(4) 0.1256(2) -0.0546(3) 0.0303(9) Uani 1 1 d . .
C12 C 0.6984(4) 0.1400(3) -0.1642(4) 0.0383(10) Uani 1 1 d . .
C13 C 0.8771(4) 0.1891(2) -0.0073(4) 0.0352(10) Uani 1 1 d . .
H13 H 0.8676 0.2379 -0.0467 0.042 Uiso 1 1 calc R U
C14 C 0.9667(4) 0.1806(2) 0.0970(4) 0.0339(10) Uani 1 1 d . .
H14 H 1.0181 0.2234 0.1268 0.041 Uiso 1 1 calc R U
C15 C 1.1873(5) 0.3125(3) 0.7169(4) 0.0459(12) Uani 1 1 d . .
H15 H 1.2649 0.2905 0.7492 0.055 Uiso 1 1 calc R U
C16 C 1.1755(6) 0.3937(3) 0.7190(5) 0.0617(16) Uani 1 1 d . .
H16 H 1.2416 0.4261 0.7553 0.074 Uiso 1 1 calc R U
C17 C 1.0615(7) 0.4257(3) 0.6652(6) 0.078(2) Uani 1 1 d . .
H17 H 1.0508 0.4808 0.6612 0.094 Uiso 1 1 calc R U
C18 C 0.9640(6) 0.3760(3) 0.6175(6) 0.0693(18) Uani 1 1 d . .
H18 H 0.8867 0.3972 0.5820 0.083 Uiso 1 1 calc R U
C19 C 0.9818(5) 0.2942(2) 0.6226(4) 0.0427(11) Uani 1 1 d . .
C20 C 0.8804(4) 0.2358(2) 0.5798(4) 0.0389(10) Uani 1 1 d . .
C21 C 0.7594(5) 0.2561(3) 0.5270(5) 0.0557(14) Uani 1 1 d . .
H21 H 0.7371 0.3094 0.5125 0.067 Uiso 1 1 calc R U
C22 C 0.6712(5) 0.1961(3) 0.4957(5) 0.0581(14) Uani 1 1 d . .
H22 H 0.5892 0.2089 0.4609 0.070 Uiso 1 1 calc R U
C23 C 0.7063(4) 0.1184(3) 0.5166(4) 0.0506(12) Uani 1 1 d . .
H23 H 0.6488 0.0773 0.4974 0.061 Uiso 1 1 calc R U
C24 C 0.8285(4) 0.1023(3) 0.5666(4) 0.0443(11) Uani 1 1 d . .
H24 H 0.8526 0.0492 0.5798 0.053 Uiso 1 1 calc R U

loop_
_atom_site_aniso_label
_atom_site_aniso_U_11
_atom_site_aniso_U_22
_atom_site_aniso_U_33
_atom_site_aniso_U_23
_atom_site_aniso_U_13
_atom_site_aniso_U_12
Zn1 0.0286(3) 0.0271(3) 0.0298(3) 0.0033(2) 0.0018(2) 0.0022(2)
N1 0.0209(17) 0.0303(17) 0.0263(18) 0.0023(14) -0.0018(14) 0.0015(14)
N2 0.043(2) 0.0311(18) 0.033(2) 0.0000(15) 0.0132(18) -0.0011(17)
N3 0.032(2) 0.0342(18) 0.043(2) 0.0060(16) 0.0094(17) 0.0070(16)
O1 0.0207(16) 0.084(2) 0.0345(18) -0.0065(16) -0.0069(13) 0.0039(16)
O2 0.0294(16) 0.0524(18) 0.0248(16) -0.0029(13) -0.0035(13) 0.0005(13)
O3 0.069(2) 0.0259(16) 0.072(2) -0.0053(16) 0.010(2) -0.0067(16)
O4 0.0444(19) 0.0393(16) 0.0384(19) 0.0153(14) -0.0041(15) -0.0028(14)
O5 0.070(2) 0.0453(19) 0.053(2) 0.0171(17) -0.0262(18) 0.0003(17)
O6 0.0383(19) 0.0534(19) 0.041(2) 0.0061(15) -0.0226(15) -0.0071(15)
C1 0.029(2) 0.033(2) 0.026(2) 0.0010(17) -0.0051(18) -0.0043(18)
C2 0.0185(19) 0.0289(19) 0.026(2) 0.0009(16) -0.0019(16) -0.0025(16)
C3 0.022(2) 0.036(2) 0.026(2) 0.0034(17) -0.0022(17) 0.0010(17)
C4 0.023(2) 0.0272(19) 0.024(2) 0.0025(16) -0.0006(17) -0.0021(16)
C5 0.031(2) 0.050(3) 0.027(2) -0.004(2) 0.0039(19) -0.001(2)
C6 0.019(2) 0.052(3) 0.033(2) -0.005(2) -0.0004(18) -0.0013(19)
C7 0.0203(19) 0.033(2) 0.023(2) 0.0005(17) -0.0024(16) -0.0024(17)
C8 0.026(2) 0.0280(19) 0.022(2) 0.0027(16) 0.0004(17) 0.0013(17)
C9 0.025(2) 0.030(2) 0.043(3) 0.010(2) -0.001(2) 0.0010(18)
C10 0.032(2) 0.0240(18) 0.028(2) -0.0041(17) 0.0001(18) -0.0042(17)
C11 0.030(2) 0.035(2) 0.022(2) -0.0001(17) -0.0006(17) -0.0022(18)
C12 0.034(2) 0.047(3) 0.028(2) -0.003(2) -0.0031(19) 0.002(2)
C13 0.039(2) 0.029(2) 0.031(2) 0.0083(18) -0.003(2) -0.0045(19)
C14 0.031(2) 0.033(2) 0.032(2) 0.0018(18) -0.0032(19) -0.0086(18)
C15 0.055(3) 0.042(3) 0.046(3) -0.005(2) 0.021(2) -0.007(2)
C16 0.082(4) 0.044(3) 0.072(4) -0.015(3) 0.043(4) -0.019(3)
C17 0.109(5) 0.029(3) 0.120(6) 0.002(3) 0.072(5) 0.002(3)
C18 0.080(4) 0.038(3) 0.103(5) 0.009(3) 0.048(4) 0.018(3)
C19 0.058(3) 0.030(2) 0.047(3) 0.005(2) 0.026(3) 0.009(2)
C20 0.038(3) 0.042(2) 0.038(3) 0.005(2) 0.012(2) 0.010(2)
C21 0.054(3) 0.057(3) 0.056(3) 0.004(3) 0.012(3) 0.027(3)
C22 0.033(3) 0.090(4) 0.049(3) -0.007(3) 0.006(2) 0.018(3)
C23 0.034(3) 0.071(3) 0.044(3) -0.006(3) 0.004(2) -0.002(3)
C24 0.034(3) 0.045(3) 0.052(3) 0.003(2) 0.007(2) -0.002(2)

loop_
_atom_type_symbol
_atom_type_description
_atom_type_scat_dispersion_real
_atom_type_scat_dispersion_imag
_atom_type_scat_source
C C 0.0033 0.0016 'International Tables Vol C Tables 4.2.6.8 and 6.1.1.4'
H H 0.0000 0.0000 'International Tables Vol C Tables 4.2.6.8 and 6.1.1.4'
N N 0.0061 0.0033 'International Tables Vol C Tables 4.2.6.8 and 6.1.1.4'
O O 0.0106 0.0060 'International Tables Vol C Tables 4.2.6.8 and 6.1.1.4'
Zn Zn 0.2839 1.4301 'International Tables Vol C Tables 4.2.6.8 and 6.1.1.4'

loop_
_geom_angle_atom_site_label_1
_geom_angle_atom_site_label_2
_geom_angle_atom_site_label_3
_geom_angle
_geom_angle_site_symmetry_1
_geom_angle_site_symmetry_3
O4 Zn1 O2 95.77(11) 3_756 .
O4 Zn1 N2 151.81(13) 3_756 .
O2 Zn1 N2 99.44(12) . .
O4 Zn1 N1 102.94(12) 3_756 .
O2 Zn1 N1 78.50(11) . .
N2 Zn1 N1 103.27(12) . .
O4 Zn1 N3 90.90(12) 3_756 .
O2 Zn1 N3 171.06(12) . .
N2 Zn1 N3 76.99(13) . .
N1 Zn1 N3 94.24(13) . .
C3 N1 C2 118.8(3) . .
C3 N1 Zn1 128.9(3) . .
C2 N1 Zn1 112.2(2) . .
C15 N2 C19 118.5(4) . .
C15 N2 Zn1 125.3(3) . .
C19 N2 Zn1 116.1(3) . .
C24 N3 C20 119.2(4) . .
C24 N3 Zn1 125.5(3) . .
C20 N3 Zn1 115.1(3) . .
C1 O2 Zn1 116.2(3) . .
C9 O4 Zn1 102.4(2) . 3_756
C12 O6 H1 109.5 . .
O1 C1 O2 126.7(4) . .
O1 C1 C2 116.4(3) . .
O2 C1 C2 116.9(3) . .
N1 C2 C6 121.3(4) . .
N1 C2 C1 115.5(3) . .
C6 C2 C1 123.2(3) . .
N1 C3 C4 123.6(4) . .
N1 C3 H3 118.2 . .
C4 C3 H3 118.2 . .
C5 C4 C3 117.3(4) . .
C5 C4 C7 121.9(3) . .
C3 C4 C7 120.8(3) . .
C4 C5 C6 119.7(4) . .
C4 C5 H5 120.1 . .
C6 C5 H5 120.1 . .
C2 C6 C5 119.2(4) . .
C2 C6 H6 120.4 . .
C5 C6 H6 120.4 . .
C8 C7 C14 119.2(3) . .
C8 C7 C4 123.8(3) . .
C14 C7 C4 117.1(3) . .
C10 C8 C7 119.2(3) . .
C10 C8 C9 117.4(3) . .
C7 C8 C9 123.0(3) . .
O3 C9 O4 123.3(4) . .
O3 C9 C8 121.0(4) . .
O4 C9 C8 115.7(3) . .
C11 C10 C8 121.7(3) . .
C11 C10 H10 119.2 . .
C8 C10 H10 119.2 . .
C10 C11 C13 118.5(4) . .
C10 C11 C12 123.0(4) . .
C13 C11 C12 118.5(4) . .
O5 C12 O6 124.7(4) . .
O5 C12 C11 122.6(4) . .
O6 C12 C11 112.7(4) . .
C14 C13 C11 120.8(4) . .
C14 C13 H13 119.6 . .
C11 C13 H13 119.6 . .
C13 C14 C7 120.6(4) . .
C13 C14 H14 119.7 . .
C7 C14 H14 119.7 . .
N2 C15 C16 123.8(5) . .
N2 C15 H15 118.1 . .
C16 C15 H15 118.1 . .
C15 C16 C17 117.5(5) . .
C15 C16 H16 121.3 . .
C17 C16 H16 121.3 . .
C18 C17 C16 119.8(5) . .
C18 C17 H17 120.1 . .
C16 C17 H17 120.1 . .
C17 C18 C19 119.4(6) . .
C17 C18 H18 120.3 . .
C19 C18 H18 120.3 . .
N2 C19 C18 120.9(5) . .
N2 C19 C20 115.9(3) . .
C18 C19 C20 123.2(5) . .
N3 C20 C21 120.6(4) . .
N3 C20 C19 114.8(4) . .
C21 C20 C19 124.6(4) . .
C20 C21 C22 119.4(4) . .
C20 C21 H21 120.3 . .
C22 C21 H21 120.3 . .
C23 C22 C21 119.2(5) . .
C23 C22 H22 120.4 . .
C21 C22 H22 120.4 . .
C22 C23 C24 118.4(5) . .
C22 C23 H23 120.8 . .
C24 C23 H23 120.8 . .
N3 C24 C23 123.2(4) . .
N3 C24 H24 118.4 . .
C23 C24 H24 118.4 . .

loop_
_geom_bond_atom_site_label_1
_geom_bond_atom_site_label_2
_geom_bond_distance
_geom_bond_site_symmetry_2
Zn1 O4 2.018(3) 3_756
Zn1 O2 2.085(3) .
Zn1 N2 2.091(3) .
Zn1 N1 2.130(3) .
Zn1 N3 2.143(3) .
N1 C3 1.330(5) .
N1 C2 1.346(5) .
N2 C15 1.337(5) .
N2 C19 1.347(6) .
N3 C24 1.330(5) .
N3 C20 1.343(5) .
O1 C1 1.245(5) .
O2 C1 1.255(5) .
O3 C9 1.228(5) .
O4 C9 1.269(5) .
O4 Zn1 2.018(3) 3_756
O5 C12 1.197(5) .
O6 C12 1.321(5) .
O6 H1 0.8200 .
C1 C2 1.519(5) .
C2 C6 1.372(5) .
C3 C4 1.383(5) .
C3 H3 0.9300 .
C4 C5 1.374(5) .
C4 C7 1.494(5) .
C5 C6 1.393(6) .
C5 H5 0.9300 .
C6 H6 0.9300 .
C7 C8 1.393(5) .
C7 C14 1.397(5) .
C8 C10 1.390(5) .
C8 C9 1.515(5) .
C10 C11 1.382(5) .
C10 H10 0.9300 .
C11 C13 1.389(5) .
C11 C12 1.503(6) .
C13 C14 1.374(5) .
C13 H13 0.9300 .
C14 H14 0.9300 .
C15 C16 1.367(6) .
C15 H15 0.9300 .
C16 C17 1.380(8) .
C16 H16 0.9300 .
C17 C18 1.374(8) .
C17 H17 0.9300 .
C18 C19 1.382(6) .
C18 H18 0.9300 .
C19 C20 1.485(6) .
C20 C21 1.382(6) .
C21 C22 1.391(7) .
C21 H21 0.9300 .
C22 C23 1.363(7) .
C22 H22 0.9300 .
C23 C24 1.371(6) .
C23 H23 0.9300 .
C24 H24 0.9300 .

loop_
_geom_torsion_atom_site_label_1
_geom_torsion_atom_site_label_2
_geom_torsion_atom_site_label_3
_geom_torsion_atom_site_label_4
_geom_torsion
_geom_torsion_site_symmetry_1
Zn1 O2 C1 O1 -170.7(3) .
Zn1 O2 C1 C2 8.2(4) .
C3 N1 C2 C6 -1.2(5) .
Zn1 N1 C2 C6 175.2(3) .
C3 N1 C2 C1 179.1(3) .
Zn1 N1 C2 C1 -4.6(4) .
O1 C1 C2 N1 176.8(3) .
O2 C1 C2 N1 -2.3(5) .
O1 C1 C2 C6 -3.0(6) .
O2 C1 C2 C6 178.0(4) .
C2 N1 C3 C4 1.0(6) .
Zn1 N1 C3 C4 -174.7(3) .
N1 C3 C4 C5 0.0(6) .
N1 C3 C4 C7 -177.9(3) .
C3 C4 C5 C6 -0.8(6) .
C7 C4 C5 C6 177.0(4) .
N1 C2 C6 C5 0.3(6) .
C1 C2 C6 C5 -179.9(4) .
C4 C5 C6 C2 0.7(6) .
C5 C4 C7 C8 94.0(5) .
C3 C4 C7 C8 -88.2(5) .
C5 C4 C7 C14 -86.4(5) .
C3 C4 C7 C14 91.4(4) .
C14 C7 C8 C10 1.0(6) .
C4 C7 C8 C10 -179.4(3) .
C14 C7 C8 C9 -172.0(4) .
C4 C7 C8 C9 7.6(6) .
Zn1 O4 C9 O3 -2.9(5) 3_756
Zn1 O4 C9 C8 174.0(3) 3_756
C10 C8 C9 O3 37.5(6) .
C7 C8 C9 O3 -149.4(4) .
C10 C8 C9 O4 -139.4(4) .
C7 C8 C9 O4 33.7(5) .
C7 C8 C10 C11 -2.8(6) .
C9 C8 C10 C11 170.5(4) .
C8 C10 C11 C13 2.7(6) .
C8 C10 C11 C12 -173.7(4) .
C10 C11 C12 O5 176.5(4) .
C13 C11 C12 O5 0.2(6) .
C10 C11 C12 O6 -3.5(6) .
C13 C11 C12 O6 -179.9(4) .
C10 C11 C13 C14 -0.8(6) .
C12 C11 C13 C14 175.8(4) .
C11 C13 C14 C7 -1.0(6) .
C8 C7 C14 C13 0.9(6) .
C4 C7 C14 C13 -178.7(4) .
C19 N2 C15 C16 1.1(6) .
Zn1 N2 C15 C16 176.7(3) .
N2 C15 C16 C17 -3.4(7) .
C15 C16 C17 C18 3.2(8) .
C16 C17 C18 C19 -0.9(9) .
C15 N2 C19 C18 1.4(6) .
Zn1 N2 C19 C18 -174.6(4) .
C15 N2 C19 C20 -176.6(4) .
Zn1 N2 C19 C20 7.4(5) .
C17 C18 C19 N2 -1.5(8) .
C17 C18 C19 C20 176.3(5) .
C24 N3 C20 C21 -2.4(6) .
Zn1 N3 C20 C21 172.1(3) .
C24 N3 C20 C19 177.0(4) .
Zn1 N3 C20 C19 -8.6(5) .
N2 C19 C20 N3 0.9(6) .
C18 C19 C20 N3 -177.0(4) .
N2 C19 C20 C21 -179.7(4) .
C18 C19 C20 C21 2.3(7) .
N3 C20 C21 C22 2.4(7) .
C19 C20 C21 C22 -176.9(4) .
C20 C21 C22 C23 -0.7(7) .
C21 C22 C23 C24 -0.9(7) .
C20 N3 C24 C23 0.7(7) .
Zn1 N3 C24 C23 -173.1(3) .
C22 C23 C24 N3 0.9(7) .
